data_4327896
loop_
_publ_author_name
'Svilen Bobev'
'Tae-Soo You'
'Nian-Tzu Suen'
'Shanta Saha'
'Richard Greene'
'Johnpierre Paglione'

_publ_section_title
;
 Synthesis, Structure, Chemical Bonding, and Magnetism of the Series
 ReLiGe2 (RE= La-Nd, Sm, Eu)
;
_journal_name_full 'Inorganic Chemistry'
_journal_page_first 620
_journal_page_last 628
_journal_paper_doi 10.1021/ic2021484
_journal_volume 51
_journal_year 2012
_chemical_formula_moiety 'Sm Li Ge2'
_chemical_formula_sum 'Ge2 Li Sm'
_chemical_formula_weight 302.47
_chemical_name_systematic
; 
 ? 
;
_space_group_IT_number 62
_symmetry_cell_setting orthorhombic
_symmetry_space_group_name_Hall '-P 2ac 2n'
_symmetry_space_group_name_H-M 'P n m a'
_atom_sites_solution_primary direct
_atom_sites_solution_secondary difmap
_audit_creation_method SHELXL-97
_cell_angle_alpha 90.00
_cell_angle_beta 90.00
_cell_angle_gamma 90.00
_cell_formula_units_Z 4
_cell_length_a 7.7638(5)
_cell_length_b 3.9014(3)
_cell_length_c 10.5243(7)
_cell_measurement_reflns_used 1016
_cell_measurement_temperature 200(2)
_cell_measurement_theta_max 27.96
_cell_measurement_theta_min 3.26
_cell_volume 318.78(4)
_computing_cell_refinement 'Bruker SMART'
_computing_data_collection 'Bruker SMART'
_computing_data_reduction 'Bruker SAINT'
_computing_molecular_graphics 'Bruker SHELXTL'
_computing_publication_material 'Bruker SHELXTL'
_computing_structure_refinement 'SHELXL-97 (Sheldrick, 1997)'
_computing_structure_solution 'SHELXS-97 (Sheldrick, 1990)'
_diffrn_ambient_temperature 200(2)
_diffrn_measured_fraction_theta_full 1.000
_diffrn_measured_fraction_theta_max 1.000
_diffrn_measurement_device_type 'CCD area detector'
_diffrn_measurement_method 'phi and omega scans'
_diffrn_radiation_monochromator graphite
_diffrn_radiation_source 'fine-focus sealed tube'
_diffrn_radiation_type MoK\a
_diffrn_radiation_wavelength 0.71073
_diffrn_reflns_av_R_equivalents 0.0323
_diffrn_reflns_av_sigmaI/netI 0.0166
_diffrn_reflns_limit_h_max 9
_diffrn_reflns_limit_h_min -9
_diffrn_reflns_limit_k_max 4
_diffrn_reflns_limit_k_min -4
_diffrn_reflns_limit_l_max 12
_diffrn_reflns_limit_l_min -12
_diffrn_reflns_number 3364
_diffrn_reflns_theta_full 25.97
_diffrn_reflns_theta_max 25.97
_diffrn_reflns_theta_min 3.26
_exptl_absorpt_coefficient_mu 36.593
_exptl_absorpt_correction_T_max 0.4065
_exptl_absorpt_correction_T_min 0.2620
_exptl_absorpt_correction_type empirical
_exptl_absorpt_process_details
; 
SADABS (Sheldrick, 2003) 
;
_exptl_crystal_colour silver
_exptl_crystal_density_diffrn 6.302
_exptl_crystal_description block
_exptl_crystal_F_000 516
_exptl_crystal_size_max 0.05
_exptl_crystal_size_mid 0.04
_exptl_crystal_size_min 0.03
_refine_diff_density_max 0.732
_refine_diff_density_min -1.232
_refine_diff_density_rms 0.195
_refine_ls_extinction_coef 0.0109(5)
_refine_ls_extinction_expression Fc^*^=kFc[1+0.001xFc^2^\l^3^/sin(2\q)]^-1/4^
_refine_ls_extinction_method SHELXL
_refine_ls_goodness_of_fit_ref 1.071
_refine_ls_matrix_type full
_refine_ls_number_parameters 23
_refine_ls_number_reflns 361
_refine_ls_number_restraints 0
_refine_ls_restrained_S_all 1.071
_refine_ls_R_factor_all 0.0153
_refine_ls_R_factor_gt 0.0144
_refine_ls_shift/su_max 0.000
_refine_ls_shift/su_mean 0.000
_refine_ls_structure_factor_coef Fsqd
_refine_ls_weighting_details 'calc w=1/[\s^2^(Fo^2^)+(0.0192P)^2^+0.0000P] where P=(Fo^2^+2Fc^2^)/3'
_refine_ls_weighting_scheme calc
_refine_ls_wR_factor_gt 0.0327
_refine_ls_wR_factor_ref 0.0331
_reflns_number_gt 349
_reflns_number_total 361
_reflns_threshold_expression >2sigma(I)
_cod_data_source_file ic2021484_si_002_5.cif
_cod_data_source_block V
_cod_database_code 4327896

loop_
_symmetry_equiv_pos_as_xyz
'x, y, z'
'-x+1/2, -y, z+1/2'
'-x, y+1/2, -z'
'x+1/2, -y+1/2, -z+1/2'
'-x, -y, -z'
'x-1/2, y, -z-1/2'
'x, -y-1/2, z'
'-x-1/2, y-1/2, z-1/2'

loop_
_atom_site_label
_atom_site_type_symbol
_atom_site_fract_x
_atom_site_fract_y
_atom_site_fract_z
_atom_site_U_iso_or_equiv
_atom_site_adp_type
_atom_site_occupancy
_atom_site_symmetry_multiplicity
_atom_site_calc_flag
_atom_site_refinement_flags
Ge2 Ge 0.22768(8) 0.2500 0.06575(5) 0.00957(18) Uani 1 2 d S
Ge1 Ge 0.15297(7) 0.2500 0.68515(6) 0.00889(17) Uani 1 2 d S
Sm1 Sm 0.13938(3) 0.2500 0.36422(3) 0.00842(14) Uani 1 2 d S
Li1 Li 0.4876(12) 0.2500 0.6076(9) 0.0134(19) Uiso 1 2 d S

loop_
_atom_site_aniso_label
_atom_site_aniso_U_11
_atom_site_aniso_U_22
_atom_site_aniso_U_33
_atom_site_aniso_U_23
_atom_site_aniso_U_13
_atom_site_aniso_U_12
Ge2 0.0103(3) 0.0089(3) 0.0095(3) 0.000 -0.0007(2) 0.000
Ge1 0.0079(3) 0.0087(3) 0.0100(3) 0.000 0.0007(2) 0.000
Sm1 0.00823(19) 0.00858(19) 0.0085(2) 0.000 0.00012(10) 0.000

loop_
_atom_type_symbol
_atom_type_description
_atom_type_scat_dispersion_real
_atom_type_scat_dispersion_imag
_atom_type_scat_source
Li Li -0.0003 0.0001 'International Tables Vol C Tables 4.2.6.8 and 6.1.1.4'
Ge Ge 0.1547 1.8001 'International Tables Vol C Tables 4.2.6.8 and 6.1.1.4'
Sm Sm -0.1638 3.4418 'International Tables Vol C Tables 4.2.6.8 and 6.1.1.4'

loop_
_geom_angle_atom_site_label_1
_geom_angle_atom_site_label_2
_geom_angle_atom_site_label_3
_geom_angle
_geom_angle_site_symmetry_1
_geom_angle_site_symmetry_3
Ge1 Ge2 Ge1 102.65(3) 2_564 2_554
Ge1 Ge2 Li1 137.5(2) 2_564 2_554
Ge1 Ge2 Li1 64.43(19) 2_554 2_554
Ge1 Ge2 Li1 64.43(19) 2_564 2_564
Ge1 Ge2 Li1 137.5(2) 2_554 2_564
Li1 Ge2 Li1 96.9(3) 2_554 2_564
Ge1 Ge2 Li1 128.08(3) 2_564 6_556
Ge1 Ge2 Li1 128.08(3) 2_554 6_556
Li1 Ge2 Li1 70.1(3) 2_554 6_556
Li1 Ge2 Li1 70.1(3) 2_564 6_556
Ge1 Ge2 Sm1 136.14(3) 2_564 2_554
Ge1 Ge2 Sm1 74.090(16) 2_554 2_554
Li1 Ge2 Sm1 81.74(18) 2_554 2_554
Li1 Ge2 Sm1 144.1(2) 2_564 2_554
Li1 Ge2 Sm1 75.90(16) 6_556 2_554
Ge1 Ge2 Sm1 74.090(16) 2_564 2_564
Ge1 Ge2 Sm1 136.14(3) 2_554 2_564
Li1 Ge2 Sm1 144.1(2) 2_554 2_564
Li1 Ge2 Sm1 81.74(18) 2_564 2_564
Li1 Ge2 Sm1 75.90(16) 6_556 2_564
Sm1 Ge2 Sm1 79.183(16) 2_554 2_564
Ge1 Ge2 Sm1 65.651(19) 2_564 .
Ge1 Ge2 Sm1 65.651(19) 2_554 .
Li1 Ge2 Sm1 72.4(2) 2_554 .
Li1 Ge2 Sm1 72.4(2) 2_564 .
Li1 Ge2 Sm1 122.1(2) 6_556 .
Sm1 Ge2 Sm1 138.493(10) 2_554 .
Sm1 Ge2 Sm1 138.493(10) 2_564 .
Ge1 Ge2 Sm1 61.682(16) 2_564 6_656
Ge1 Ge2 Sm1 61.682(16) 2_554 6_656
Li1 Ge2 Sm1 125.93(18) 2_554 6_656
Li1 Ge2 Sm1 125.93(18) 2_564 6_656
Li1 Ge2 Sm1 148.6(2) 6_556 6_656
Sm1 Ge2 Sm1 80.044(14) 2_554 6_656
Sm1 Ge2 Sm1 80.044(14) 2_564 6_656
Sm1 Ge2 Sm1 89.327(15) . 6_656
Ge2 Ge1 Ge2 102.65(3) 2 2_565
Ge2 Ge1 Li1 128.43(3) 2 6_557
Ge2 Ge1 Li1 128.43(3) 2_565 6_557
Ge2 Ge1 Li1 59.70(9) 2 .
Ge2 Ge1 Li1 59.70(9) 2_565 .
Li1 Ge1 Li1 137.9(3) 6_557 .
Ge2 Ge1 Sm1 71.923(15) 2 5_556
Ge2 Ge1 Sm1 133.82(3) 2_565 5_556
Li1 Ge1 Sm1 76.60(17) 6_557 5_556
Li1 Ge1 Sm1 131.42(11) . 5_556
Ge2 Ge1 Sm1 133.82(3) 2 5_566
Ge2 Ge1 Sm1 71.923(15) 2_565 5_566
Li1 Ge1 Sm1 76.60(17) 6_557 5_566
Li1 Ge1 Sm1 131.42(11) . 5_566
Sm1 Ge1 Sm1 79.910(16) 5_556 5_566
Ge2 Ge1 Sm1 126.41(2) 2 2_565
Ge2 Ge1 Sm1 68.177(16) 2_565 2_565
Li1 Ge1 Sm1 75.20(17) 6_557 2_565
Li1 Ge1 Sm1 72.03(16) . 2_565
Sm1 Ge1 Sm1 151.76(2) 5_556 2_565
Sm1 Ge1 Sm1 94.987(9) 5_566 2_565
Ge2 Ge1 Sm1 68.177(16) 2 2
Ge2 Ge1 Sm1 126.41(2) 2_565 2
Li1 Ge1 Sm1 75.20(17) 6_557 2
Li1 Ge1 Sm1 72.03(16) . 2
Sm1 Ge1 Sm1 94.987(9) 5_556 2
Sm1 Ge1 Sm1 151.76(2) 5_566 2
Sm1 Ge1 Sm1 76.373(15) 2_565 2
Ge2 Ge1 Sm1 60.587(18) 2 .
Ge2 Ge1 Sm1 60.587(18) 2_565 .
Li1 Ge1 Sm1 147.7(2) 6_557 .
Li1 Ge1 Sm1 74.4(2) . .
Sm1 Ge1 Sm1 78.796(15) 5_556 .
Sm1 Ge1 Sm1 78.796(15) 5_566 .
Sm1 Ge1 Sm1 127.803(13) 2_565 .
Sm1 Ge1 Sm1 127.803(13) 2 .
Ge1 Sm1 Ge1 79.910(17) 5_556 5_566
Ge1 Sm1 Ge2 141.239(19) 5_556 2_565
Ge1 Sm1 Ge2 87.777(14) 5_566 2_565
Ge1 Sm1 Ge2 87.777(14) 5_556 2
Ge1 Sm1 Ge2 141.239(19) 5_566 2
Ge2 Sm1 Ge2 79.183(16) 2_565 2
Ge1 Sm1 Ge1 83.257(9) 5_556 2_554
Ge1 Sm1 Ge1 132.580(12) 5_566 2_554
Ge2 Sm1 Ge1 129.464(17) 2_565 2_554
Ge2 Sm1 Ge1 81.233(14) 2 2_554
Ge1 Sm1 Ge1 132.580(12) 5_556 2_564
Ge1 Sm1 Ge1 83.257(9) 5_566 2_564
Ge2 Sm1 Ge1 81.233(14) 2_565 2_564
Ge2 Sm1 Ge1 129.464(17) 2 2_564
Ge1 Sm1 Ge1 76.373(15) 2_554 2_564
Ge1 Sm1 Ge2 89.553(16) 5_556 .
Ge1 Sm1 Ge2 89.553(16) 5_566 .
Ge2 Sm1 Ge2 127.235(9) 2_565 .
Ge2 Sm1 Ge2 127.235(9) 2 .
Ge1 Sm1 Ge2 46.172(11) 2_554 .
Ge1 Sm1 Ge2 46.172(11) 2_564 .
Ge1 Sm1 Ge2 46.395(11) 5_556 6_556
Ge1 Sm1 Ge2 46.395(11) 5_566 6_556
Ge2 Sm1 Ge2 99.956(14) 2_565 6_556
Ge2 Sm1 Ge2 99.956(14) 2 6_556
Ge1 Sm1 Ge2 129.203(12) 2_554 6_556
Ge1 Sm1 Ge2 129.203(12) 2_564 6_556
Ge2 Sm1 Ge2 115.296(17) . 6_556
Ge1 Sm1 Ge1 101.204(15) 5_556 .
Ge1 Sm1 Ge1 101.204(15) 5_566 .
Ge2 Sm1 Ge1 45.323(10) 2_565 .
Ge2 Sm1 Ge1 45.323(10) 2 .
Ge1 Sm1 Ge1 125.524(11) 2_554 .
Ge1 Sm1 Ge1 125.524(11) 2_564 .
Ge2 Sm1 Ge1 165.899(16) . .
Ge2 Sm1 Ge1 78.805(14) 6_556 .
Ge1 Sm1 Li1 45.13(15) 5_556 2_554
Ge1 Sm1 Li1 90.90(12) 5_566 2_554
Ge2 Sm1 Li1 172.81(13) 2_565 2_554
Ge2 Sm1 Li1 106.05(9) 2 2_554
Ge1 Sm1 Li1 48.20(15) 2_554 2_554
Ge1 Sm1 Li1 91.59(13) 2_564 2_554
Ge2 Sm1 Li1 45.65(14) . 2_554
Ge2 Sm1 Li1 84.16(16) 6_556 2_554
Ge1 Sm1 Li1 141.80(11) . 2_554
Ge1 Sm1 Li1 90.90(12) 5_556 2_564
Ge1 Sm1 Li1 45.13(15) 5_566 2_564
Ge2 Sm1 Li1 106.05(9) 2_565 2_564
Ge2 Sm1 Li1 172.81(13) 2 2_564
Ge1 Sm1 Li1 91.59(13) 2_554 2_564
Ge1 Sm1 Li1 48.20(15) 2_564 2_564
Ge2 Sm1 Li1 45.65(14) . 2_564
Ge2 Sm1 Li1 84.16(16) 6_556 2_564
Ge1 Sm1 Li1 141.80(11) . 2_564
Li1 Sm1 Li1 68.32(18) 2_554 2_564
Ge1 Sm1 Li1 171.67(13) 5_556 5_666
Ge1 Sm1 Li1 105.94(9) 5_566 5_666
Ge2 Sm1 Li1 46.21(15) 2_565 5_666
Ge2 Sm1 Li1 91.00(13) 2 5_666
Ge1 Sm1 Li1 88.42(12) 2_554 5_666
Ge1 Sm1 Li1 44.29(15) 2_564 5_666
Ge2 Sm1 Li1 84.63(16) . 5_666
Ge2 Sm1 Li1 141.84(11) 6_556 5_666
Ge1 Sm1 Li1 83.67(16) . 5_666
Li1 Sm1 Li1 127.79(19) 2_554 5_666
Li1 Sm1 Li1 89.29(17) 2_564 5_666
Ge1 Li1 Ge2 118.1(3) 6_657 2
Ge1 Li1 Ge2 118.1(3) 6_657 2_565
Ge2 Li1 Ge2 96.9(3) 2 2_565
Ge1 Li1 Ge2 103.9(3) 6_657 6_656
Ge2 Li1 Ge2 109.9(3) 2 6_656
Ge2 Li1 Ge2 109.9(3) 2_565 6_656
Ge1 Li1 Ge1 103.1(3) 6_657 .
Ge2 Li1 Ge1 55.87(18) 2 .
Ge2 Li1 Ge1 55.87(18) 2_565 .
Ge2 Li1 Ge1 153.1(4) 6_656 .
Ge1 Li1 Li1 128.2(4) 6_657 5_656
Ge2 Li1 Li1 55.0(2) 2 5_656
Ge2 Li1 Li1 113.6(5) 2_565 5_656
Ge2 Li1 Li1 54.9(3) 6_656 5_656
Ge1 Li1 Li1 106.7(4) . 5_656
Ge1 Li1 Li1 128.2(4) 6_657 5_666
Ge2 Li1 Li1 113.6(5) 2 5_666
Ge2 Li1 Li1 55.0(2) 2_565 5_666
Ge2 Li1 Li1 54.9(3) 6_656 5_666
Ge1 Li1 Li1 106.7(4) . 5_666
Li1 Li1 Li1 81.3(5) 5_656 5_666
Ge1 Li1 Sm1 58.27(17) 6_657 2_565
Ge2 Li1 Sm1 111.7(3) 2 2_565
Ge2 Li1 Sm1 61.92(14) 2_565 2_565
Ge2 Li1 Sm1 138.3(2) 6_656 2_565
Ge1 Li1 Sm1 59.76(17) . 2_565
Li1 Li1 Sm1 166.3(5) 5_656 2_565
Li1 Li1 Sm1 103.91(17) 5_666 2_565
Ge1 Li1 Sm1 58.27(17) 6_657 2
Ge2 Li1 Sm1 61.92(14) 2 2
Ge2 Li1 Sm1 111.7(3) 2_565 2
Ge2 Li1 Sm1 138.3(2) 6_656 2
Ge1 Li1 Sm1 59.76(17) . 2
Li1 Li1 Sm1 103.91(17) 5_656 2
Li1 Li1 Sm1 166.3(5) 5_666 2
Sm1 Li1 Sm1 68.32(18) 2_565 2
Ge1 Li1 Sm1 60.51(18) 6_657 5_666
Ge2 Li1 Sm1 163.9(3) 2 5_666
Ge2 Li1 Sm1 97.33(8) 2_565 5_666
Ge2 Li1 Sm1 57.89(17) 6_656 5_666
Ge1 Li1 Sm1 139.7(2) . 5_666
Li1 Li1 Sm1 111.9(5) 5_656 5_666
Li1 Li1 Sm1 69.4(3) 5_666 5_666
Sm1 Li1 Sm1 81.73(14) 2_565 5_666
Sm1 Li1 Sm1 118.8(3) 2 5_666
Ge1 Li1 Sm1 60.51(18) 6_657 5_656
Ge2 Li1 Sm1 97.33(8) 2 5_656
Ge2 Li1 Sm1 163.9(3) 2_565 5_656
Ge2 Li1 Sm1 57.89(17) 6_656 5_656
Ge1 Li1 Sm1 139.7(2) . 5_656
Li1 Li1 Sm1 69.4(3) 5_656 5_656
Li1 Li1 Sm1 111.9(5) 5_666 5_656
Sm1 Li1 Sm1 118.8(3) 2_565 5_656
Sm1 Li1 Sm1 81.73(14) 2 5_656
Sm1 Li1 Sm1 67.64(18) 5_666 5_656
Ge1 Li1 Sm1 163.9(4) 6_657 .
Ge2 Li1 Sm1 54.43(18) 2 .
Ge2 Li1 Sm1 54.43(18) 2_565 .
Ge2 Li1 Sm1 92.2(3) 6_656 .
Ge1 Li1 Sm1 60.90(19) . .
Li1 Li1 Sm1 61.8(3) 5_656 .
Li1 Li1 Sm1 61.8(3) 5_666 .
Sm1 Li1 Sm1 109.2(2) 2_565 .
Sm1 Li1 Sm1 109.2(2) 2 .
Sm1 Li1 Sm1 131.2(2) 5_666 .
Sm1 Li1 Sm1 131.2(2) 5_656 .

loop_
_geom_bond_atom_site_label_1
_geom_bond_atom_site_label_2
_geom_bond_distance
_geom_bond_site_symmetry_2
Ge2 Ge1 2.4986(5) 2_564
Ge2 Ge1 2.4986(5) 2_554
Ge2 Li1 2.606(6) 2_554
Ge2 Li1 2.606(6) 2_564
Ge2 Li1 2.609(10) 6_556
Ge2 Sm1 3.0608(5) 2_554
Ge2 Sm1 3.0608(5) 2_564
Ge2 Sm1 3.2152(7) .
Ge2 Sm1 3.2802(7) 6_656
Ge1 Ge2 2.4986(5) 2
Ge1 Ge2 2.4986(5) 2_565
Ge1 Li1 2.531(10) 6_557
Ge1 Li1 2.723(10) .
Ge1 Sm1 3.0376(5) 5_556
Ge1 Sm1 3.0376(5) 5_566
Ge1 Sm1 3.1553(5) 2_565
Ge1 Sm1 3.1553(5) 2
Ge1 Sm1 3.3792(7) .
Sm1 Ge1 3.0376(5) 5_556
Sm1 Ge1 3.0376(5) 5_566
Sm1 Ge2 3.0608(5) 2_565
Sm1 Ge2 3.0608(5) 2
Sm1 Ge1 3.1553(5) 2_554
Sm1 Ge1 3.1553(5) 2_564
Sm1 Ge2 3.2802(7) 6_556
Sm1 Li1 3.474(8) 2_554
Sm1 Li1 3.474(8) 2_564
Sm1 Li1 3.505(8) 5_666
Li1 Ge1 2.531(10) 6_657
Li1 Ge2 2.606(6) 2
Li1 Ge2 2.606(6) 2_565
Li1 Ge2 2.609(10) 6_656
Li1 Li1 2.996(15) 5_656
Li1 Li1 2.996(15) 5_666
Li1 Sm1 3.474(8) 2_565
Li1 Sm1 3.474(8) 2
Li1 Sm1 3.505(8) 5_666
Li1 Sm1 3.505(8) 5_656
